data_1529307
loop_
_publ_author_name
'Sakata, Juri'
'Ando, Yoshio'
'Ohmori, Ken'
'Suzuki, Keisuke'

_publ_section_title
;
 Synthetic Study on Naphthospironone A: Construction of
 Benzobicyclo[3.2.1]octene Skeleton with Oxaspirocycle.
;
_journal_issue 15
_journal_name_full 'Organic letters'
_journal_page_first 3746
_journal_page_last 3749
_journal_paper_doi 10.1021/acs.orglett.5b01732
_journal_volume 17
_journal_year 2015
_chemical_formula_moiety 'C29 H36 O7 Si'
_chemical_formula_sum 'C29 H36 O7 Si'
_chemical_formula_weight 524.67
_chemical_name_systematic
; 
 ? 
;
_space_group_IT_number 14
_symmetry_cell_setting monoclinic
_symmetry_space_group_name_Hall '-P 2ybc'
_symmetry_space_group_name_H-M 'P 1 21/c 1'
_atom_sites_solution_hydrogens geom
_atom_sites_solution_primary direct
_atom_sites_solution_secondary difmap
_audit_creation_method SHELXL-97
_cell_angle_alpha 90.00
_cell_angle_beta 94.8080(10)
_cell_angle_gamma 90.00
_cell_formula_units_Z 4
_cell_length_a 14.1631(5)
_cell_length_b 11.4869(4)
_cell_length_c 16.4977(5)
_cell_measurement_reflns_used 24973
_cell_measurement_temperature 176(2)
_cell_measurement_theta_max 27.44
_cell_measurement_theta_min 3.05
_cell_volume 2674.57(16)
_computing_cell_refinement 'PROCESS-AUTO (Rigaku, 1998)'
_computing_data_collection 'PROCESS-AUTO (Rigaku, 1998)'
_computing_data_reduction 'PROCESS-AUTO (Rigaku, 1998)'
_computing_molecular_graphics 'ORTEP-3 (Farrugia, 2008)'
_computing_publication_material 'SHELXL-97 (Sheldrick, 1997)'
_computing_structure_refinement 'SHELXL-97 (Sheldrick, 1997)'
_computing_structure_solution 'SIR-2004 (Burla, 2005)'
_diffrn_ambient_temperature 176(2)
_diffrn_measured_fraction_theta_full 0.996
_diffrn_measured_fraction_theta_max 0.996
_diffrn_measurement_device_type 'Rigaku R-AXIS RAPID IP Area Detectotr System'
_diffrn_measurement_method '\w scans'
_diffrn_radiation_monochromator graphite
_diffrn_radiation_source 'rotating anode X-ray tube'
_diffrn_radiation_type MoK\a
_diffrn_radiation_wavelength 0.71075
_diffrn_reflns_av_R_equivalents 0.0493
_diffrn_reflns_av_sigmaI/netI 0.0421
_diffrn_reflns_limit_h_max 18
_diffrn_reflns_limit_h_min -17
_diffrn_reflns_limit_k_max 14
_diffrn_reflns_limit_k_min -14
_diffrn_reflns_limit_l_max 21
_diffrn_reflns_limit_l_min -19
_diffrn_reflns_number 24973
_diffrn_reflns_theta_full 27.44
_diffrn_reflns_theta_max 27.44
_diffrn_reflns_theta_min 3.05
_diffrn_standards_number 3
_exptl_absorpt_coefficient_mu 0.134
_exptl_absorpt_correction_T_max 0.9738
_exptl_absorpt_correction_T_min 0.9423
_exptl_absorpt_correction_type multi-scan
_exptl_absorpt_process_details 'Absorption was corrected by ABSCOR'
_exptl_crystal_colour cplorless
_exptl_crystal_density_diffrn 1.303
_exptl_crystal_density_method 'not measured'
_exptl_crystal_description block
_exptl_crystal_F_000 1120
_exptl_crystal_size_max 0.45
_exptl_crystal_size_mid 0.40
_exptl_crystal_size_min 0.20
_refine_diff_density_max 0.529
_refine_diff_density_min -0.475
_refine_diff_density_rms 0.061
_refine_ls_extinction_method none
_refine_ls_goodness_of_fit_ref 1.068
_refine_ls_hydrogen_treatment constr
_refine_ls_matrix_type full
_refine_ls_number_parameters 334
_refine_ls_number_reflns 6073
_refine_ls_number_restraints 0
_refine_ls_restrained_S_all 1.068
_refine_ls_R_factor_all 0.0585
_refine_ls_R_factor_gt 0.0498
_refine_ls_shift/su_max 0.001
_refine_ls_shift/su_mean 0.000
_refine_ls_structure_factor_coef Fsqd
_refine_ls_weighting_details 'calc w=1/[\s^2^(Fo^2^)+(0.0650P)^2^+1.0977P] where P=(Fo^2^+2Fc^2^)/3'
_refine_ls_weighting_scheme calc
_refine_ls_wR_factor_gt 0.1254
_refine_ls_wR_factor_ref 0.1311
_reflns_number_gt 5072
_reflns_number_total 6073
_reflns_threshold_expression >2sigma(I)
_cod_data_source_file ol5b01732_si_001.cif
_cod_data_source_block shelxl
_cod_depositor_comments 'Adding full bibliography for 1529307.cif.'
_cod_original_cell_volume 2674.59(16)
_cod_original_sg_symbol_H-M 'P 21/c'
_cod_database_code 1529307

loop_
_symmetry_equiv_pos_as_xyz
'x, y, z'
'-x, y+1/2, -z+1/2'
'-x, -y, -z'
'x, -y-1/2, z-1/2'

loop_
_atom_site_label
_atom_site_type_symbol
_atom_site_fract_x
_atom_site_fract_y
_atom_site_fract_z
_atom_site_U_iso_or_equiv
_atom_site_adp_type
_atom_site_occupancy
_atom_site_symmetry_multiplicity
_atom_site_calc_flag
_atom_site_refinement_flags
Si1 Si 1.00847(3) 0.18886(4) 0.99838(3) 0.02561(13) Uani 1 1 d .
O1 O 1.39920(8) 0.55147(10) 0.99276(7) 0.0275(3) Uani 1 1 d .
O2 O 1.27631(8) 0.64813(10) 1.04441(7) 0.0296(3) Uani 1 1 d .
O3 O 1.34512(7) 0.47241(10) 1.14531(6) 0.0226(2) Uani 1 1 d .
O4 O 1.19782(8) 0.29794(9) 1.13252(6) 0.0240(2) Uani 1 1 d .
O5 O 1.06349(7) 0.31372(9) 0.99110(7) 0.0246(2) Uani 1 1 d .
O6 O 1.08878(9) 0.08831(11) 0.98669(9) 0.0407(3) Uani 1 1 d .
O7 O 1.30831(11) 0.68553(14) 0.87516(9) 0.0522(4) Uani 1 1 d .
C1 C 1.30185(11) 0.54110(14) 1.00911(9) 0.0228(3) Uani 1 1 d .
C2 C 1.29718(10) 0.43909(13) 1.06909(8) 0.0196(3) Uani 1 1 d .
H2 H 1.3336 0.3731 1.0474 0.024 Uiso 1 1 calc R
C3 C 1.19550(10) 0.39513(13) 1.07724(8) 0.0191(3) Uani 1 1 d .
C4 C 1.16190(10) 0.34058(13) 0.99217(9) 0.0211(3) Uani 1 1 d .
C5 C 1.17281(11) 0.43021(14) 0.92453(9) 0.0245(3) Uani 1 1 d .
C6 C 1.11507(12) 0.41525(17) 0.85196(10) 0.0323(4) Uani 1 1 d .
H6 H 1.0702 0.3537 0.8473 0.039 Uiso 1 1 calc R
C7 C 1.12329(14) 0.4898(2) 0.78715(11) 0.0418(5) Uani 1 1 d .
H7 H 1.0844 0.4785 0.7380 0.050 Uiso 1 1 calc R
C8 C 1.18716(14) 0.5803(2) 0.79293(11) 0.0444(5) Uani 1 1 d .
H8 H 1.1920 0.6312 0.7481 0.053 Uiso 1 1 calc R
C9 C 1.24456(13) 0.59700(18) 0.86452(11) 0.0367(4) Uani 1 1 d .
C10 C 1.23828(11) 0.52092(15) 0.93147(9) 0.0257(3) Uani 1 1 d .
C11 C 1.12431(10) 0.48777(13) 1.10043(9) 0.0221(3) Uani 1 1 d .
H11A H 1.1311 0.5582 1.0668 0.026 Uiso 1 1 calc R
H11B H 1.0591 0.4576 1.0886 0.026 Uiso 1 1 calc R
C12 C 1.13928(12) 0.52087(15) 1.19044(10) 0.0285(3) Uani 1 1 d .
H12A H 1.2028 0.5560 1.2023 0.034 Uiso 1 1 calc R
H12B H 1.0911 0.5786 1.2039 0.034 Uiso 1 1 calc R
C13 C 1.13062(13) 0.41128(17) 1.24119(10) 0.0348(4) Uani 1 1 d .
H13A H 1.1418 0.4306 1.2997 0.042 Uiso 1 1 calc R
H13B H 1.0658 0.3790 1.2315 0.042 Uiso 1 1 calc R
C14 C 1.20205(12) 0.32198(15) 1.21860(9) 0.0297(4) Uani 1 1 d .
H14A H 1.2664 0.3500 1.2369 0.036 Uiso 1 1 calc R
H14B H 1.1912 0.2486 1.2479 0.036 Uiso 1 1 calc R
C15 C 1.21656(11) 0.22806(14) 0.97446(9) 0.0265(3) Uani 1 1 d .
C16 C 1.28771(13) 0.22693(18) 0.92673(11) 0.0361(4) Uani 1 1 d .
H16A H 1.3182 0.1557 0.9158 0.043 Uiso 1 1 calc R
H16B H 1.3080 0.2974 0.9036 0.043 Uiso 1 1 calc R
C17 C 1.18572(12) 0.11469(15) 1.01045(11) 0.0332(4) Uani 1 1 d .
H17A H 1.2262 0.0509 0.9927 0.040 Uiso 1 1 calc R
H17B H 1.1949 0.1194 1.0705 0.040 Uiso 1 1 calc R
C18 C 0.91675(13) 0.17432(16) 0.91270(12) 0.0359(4) Uani 1 1 d .
H18A H 0.8897 0.0958 0.9127 0.043 Uiso 1 1 calc R
H18B H 0.9452 0.1877 0.8614 0.043 Uiso 1 1 calc R
H18C H 0.8666 0.2317 0.9185 0.043 Uiso 1 1 calc R
C19 C 0.95880(17) 0.18042(19) 1.09786(13) 0.0483(5) Uani 1 1 d .
H19A H 0.9318 0.1028 1.1048 0.058 Uiso 1 1 calc R
H19B H 0.9091 0.2393 1.1005 0.058 Uiso 1 1 calc R
H19C H 1.0091 0.1947 1.1412 0.058 Uiso 1 1 calc R
C20 C 1.43586(13) 0.66084(17) 1.02152(12) 0.0370(4) Uani 1 1 d .
H20A H 1.4466 0.7132 0.9755 0.044 Uiso 1 1 calc R
H20B H 1.4964 0.6505 1.0553 0.044 Uiso 1 1 calc R
C21 C 1.36041(14) 0.70952(18) 1.07170(14) 0.0439(5) Uani 1 1 d .
H21A H 1.3771 0.6958 1.1304 0.053 Uiso 1 1 calc R
H21B H 1.3524 0.7942 1.0623 0.053 Uiso 1 1 calc R
C22 C 1.43680(11) 0.41934(16) 1.15963(10) 0.0291(4) Uani 1 1 d .
H22A H 1.4748 0.4347 1.1131 0.035 Uiso 1 1 calc R
H22B H 1.4299 0.3340 1.1653 0.035 Uiso 1 1 calc R
C23 C 1.48603(11) 0.46926(15) 1.23626(10) 0.0270(3) Uani 1 1 d .
C24 C 1.56476(15) 0.5382(2) 1.23459(13) 0.0515(6) Uani 1 1 d .
H24 H 1.5891 0.5555 1.1840 0.062 Uiso 1 1 calc R
C25 C 1.60965(17) 0.5832(2) 1.30634(16) 0.0600(6) Uani 1 1 d .
H25 H 1.6641 0.6310 1.3041 0.072 Uiso 1 1 calc R
C26 C 1.57667(16) 0.5596(2) 1.37875(14) 0.0534(6) Uani 1 1 d .
H26 H 1.6067 0.5915 1.4274 0.064 Uiso 1 1 calc R
C27 C 1.4999(2) 0.4895(4) 1.38110(14) 0.0922(13) Uani 1 1 d .
H27 H 1.4763 0.4717 1.4319 0.111 Uiso 1 1 calc R
C28 C 1.45525(18) 0.4434(3) 1.31002(12) 0.0755(10) Uani 1 1 d .
H28 H 1.4024 0.3930 1.3130 0.091 Uiso 1 1 calc R
C29 C 1.3192(2) 0.7618(3) 0.8085(2) 0.0917(12) Uani 1 1 d .
H29A H 1.2613 0.8078 0.7974 0.110 Uiso 1 1 calc R
H29B H 1.3308 0.7159 0.7602 0.110 Uiso 1 1 calc R
H29C H 1.3729 0.8141 0.8219 0.110 Uiso 1 1 calc R

loop_
_atom_site_aniso_label
_atom_site_aniso_U_11
_atom_site_aniso_U_22
_atom_site_aniso_U_33
_atom_site_aniso_U_23
_atom_site_aniso_U_13
_atom_site_aniso_U_12
Si1 0.0241(2) 0.0214(2) 0.0300(2) -0.00332(16) -0.00537(16) 0.00147(16)
O1 0.0216(6) 0.0347(6) 0.0268(6) 0.0019(5) 0.0055(4) -0.0031(5)
O2 0.0284(6) 0.0238(6) 0.0371(6) -0.0011(5) 0.0064(5) 0.0002(5)
O3 0.0185(5) 0.0311(6) 0.0177(5) -0.0032(4) -0.0017(4) 0.0005(4)
O4 0.0278(6) 0.0240(6) 0.0202(5) 0.0026(4) 0.0008(4) 0.0000(4)
O5 0.0183(5) 0.0229(5) 0.0316(6) -0.0054(4) -0.0039(4) 0.0029(4)
O6 0.0304(7) 0.0229(6) 0.0663(9) -0.0066(6) -0.0097(6) 0.0046(5)
O7 0.0520(9) 0.0558(9) 0.0477(8) 0.0320(7) -0.0033(7) -0.0113(7)
C1 0.0200(7) 0.0273(8) 0.0214(7) 0.0017(6) 0.0036(5) 0.0014(6)
C2 0.0189(7) 0.0240(7) 0.0158(7) -0.0017(5) 0.0000(5) 0.0007(5)
C3 0.0193(7) 0.0210(7) 0.0168(7) -0.0002(5) -0.0001(5) 0.0008(5)
C4 0.0178(7) 0.0237(7) 0.0212(7) -0.0036(5) -0.0026(5) 0.0034(5)
C5 0.0225(7) 0.0316(8) 0.0192(7) -0.0011(6) 0.0001(5) 0.0090(6)
C6 0.0289(9) 0.0436(10) 0.0232(8) -0.0031(7) -0.0046(6) 0.0082(7)
C7 0.0372(10) 0.0652(14) 0.0212(8) 0.0021(8) -0.0070(7) 0.0147(9)
C8 0.0400(11) 0.0667(14) 0.0261(9) 0.0186(9) 0.0002(7) 0.0111(9)
C9 0.0325(9) 0.0472(11) 0.0303(9) 0.0138(8) 0.0021(7) 0.0051(8)
C10 0.0227(7) 0.0336(8) 0.0208(7) 0.0039(6) 0.0010(5) 0.0059(6)
C11 0.0198(7) 0.0237(7) 0.0228(7) -0.0040(5) 0.0021(5) 0.0013(5)
C12 0.0250(8) 0.0337(9) 0.0267(8) -0.0100(6) 0.0027(6) 0.0015(6)
C13 0.0324(9) 0.0504(11) 0.0223(8) -0.0025(7) 0.0069(6) -0.0004(8)
C14 0.0305(9) 0.0389(9) 0.0195(8) 0.0056(6) 0.0015(6) -0.0024(7)
C15 0.0241(8) 0.0286(8) 0.0250(8) -0.0093(6) -0.0082(6) 0.0082(6)
C16 0.0343(9) 0.0425(10) 0.0312(9) -0.0109(7) 0.0013(7) 0.0151(8)
C17 0.0286(9) 0.0249(8) 0.0442(10) -0.0062(7) -0.0092(7) 0.0090(6)
C18 0.0328(9) 0.0282(9) 0.0441(10) -0.0057(7) -0.0116(7) -0.0026(7)
C19 0.0611(14) 0.0418(11) 0.0429(11) -0.0010(9) 0.0103(10) -0.0129(10)
C20 0.0319(9) 0.0367(10) 0.0429(10) 0.0007(8) 0.0058(7) -0.0102(7)
C21 0.0410(11) 0.0381(11) 0.0538(12) -0.0130(9) 0.0114(9) -0.0124(8)
C22 0.0232(8) 0.0381(9) 0.0249(8) -0.0027(7) -0.0033(6) 0.0046(6)
C23 0.0216(8) 0.0332(8) 0.0252(8) 0.0025(6) -0.0039(6) -0.0007(6)
C24 0.0394(11) 0.0715(15) 0.0435(11) 0.0040(10) 0.0020(8) -0.0236(11)
C25 0.0437(13) 0.0642(15) 0.0691(16) -0.0038(12) -0.0129(11) -0.0265(11)
C26 0.0407(12) 0.0710(16) 0.0446(12) -0.0171(11) -0.0188(9) -0.0017(10)
C27 0.0622(17) 0.189(4) 0.0243(11) -0.0114(15) -0.0026(10) -0.053(2)
C28 0.0529(14) 0.148(3) 0.0247(10) 0.0025(13) -0.0025(9) -0.0603(17)
C29 0.087(2) 0.102(2) 0.082(2) 0.0703(19) -0.0128(16) -0.0290(18)

loop_
_atom_type_symbol
_atom_type_description
_atom_type_scat_dispersion_real
_atom_type_scat_dispersion_imag
_atom_type_scat_source
C C 0.0033 0.0016 'International Tables Vol C Tables 4.2.6.8 and 6.1.1.4'
H H 0.0000 0.0000 'International Tables Vol C Tables 4.2.6.8 and 6.1.1.4'
O O 0.0106 0.0060 'International Tables Vol C Tables 4.2.6.8 and 6.1.1.4'
Si Si 0.0817 0.0704 'International Tables Vol C Tables 4.2.6.8 and 6.1.1.4'

loop_
_geom_angle_atom_site_label_1
_geom_angle_atom_site_label_2
_geom_angle_atom_site_label_3
_geom_angle
O5 Si1 O6 105.54(6)
O5 Si1 C19 109.29(8)
O6 Si1 C19 112.79(10)
O5 Si1 C18 109.33(7)
O6 Si1 C18 107.23(8)
C19 Si1 C18 112.39(10)
C20 O1 C1 109.89(13)
C1 O2 C21 108.85(13)
C2 O3 C22 112.77(11)
C3 O4 C14 118.15(12)
C4 O5 Si1 131.11(9)
C17 O6 Si1 118.52(10)
C9 O7 C29 118.22(19)
O2 C1 O1 106.71(12)
O2 C1 C10 108.92(12)
O1 C1 C10 111.43(12)
O2 C1 C2 111.68(12)
O1 C1 C2 106.18(12)
C10 C1 C2 111.80(13)
O3 C2 C1 108.59(12)
O3 C2 C3 112.89(11)
C1 C2 C3 113.34(12)
O3 C2 H2 107.2
C1 C2 H2 107.2
C3 C2 H2 107.2
O4 C3 C11 111.09(11)
O4 C3 C2 109.70(11)
C11 C3 C2 115.59(12)
O4 C3 C4 104.19(11)
C11 C3 C4 110.01(11)
C2 C3 C4 105.51(11)
O5 C4 C5 107.09(11)
O5 C4 C15 108.72(12)
C5 C4 C15 109.91(12)
O5 C4 C3 108.62(11)
C5 C4 C3 109.86(12)
C15 C4 C3 112.48(11)
C10 C5 C6 119.88(15)
C10 C5 C4 123.27(13)
C6 C5 C4 116.82(15)
C7 C6 C5 120.22(18)
C7 C6 H6 119.9
C5 C6 H6 119.9
C8 C7 C6 120.80(17)
C8 C7 H7 119.6
C6 C7 H7 119.6
C7 C8 C9 119.84(17)
C7 C8 H8 120.1
C9 C8 H8 120.1
O7 C9 C8 123.17(17)
O7 C9 C10 116.39(16)
C8 C9 C10 120.44(19)
C5 C10 C9 118.82(15)
C5 C10 C1 121.75(14)
C9 C10 C1 119.42(15)
C12 C11 C3 111.92(12)
C12 C11 H11A 109.2
C3 C11 H11A 109.2
C12 C11 H11B 109.2
C3 C11 H11B 109.2
H11A C11 H11B 107.9
C13 C12 C11 108.49(13)
C13 C12 H12A 110.0
C11 C12 H12A 110.0
C13 C12 H12B 110.0
C11 C12 H12B 110.0
H12A C12 H12B 108.4
C14 C13 C12 109.85(13)
C14 C13 H13A 109.7
C12 C13 H13A 109.7
C14 C13 H13B 109.7
C12 C13 H13B 109.7
H13A C13 H13B 108.2
O4 C14 C13 113.56(13)
O4 C14 H14A 108.9
C13 C14 H14A 108.9
O4 C14 H14B 108.9
C13 C14 H14B 108.9
H14A C14 H14B 107.7
C16 C15 C17 118.86(15)
C16 C15 C4 122.41(16)
C17 C15 C4 118.70(14)
C15 C16 H16A 120.0
C15 C16 H16B 120.0
H16A C16 H16B 120.0
O6 C17 C15 112.20(13)
O6 C17 H17A 109.2
C15 C17 H17A 109.2
O6 C17 H17B 109.2
C15 C17 H17B 109.2
H17A C17 H17B 107.9
Si1 C18 H18A 109.5
Si1 C18 H18B 109.5
H18A C18 H18B 109.5
Si1 C18 H18C 109.5
H18A C18 H18C 109.5
H18B C18 H18C 109.5
Si1 C19 H19A 109.5
Si1 C19 H19B 109.5
H19A C19 H19B 109.5
Si1 C19 H19C 109.5
H19A C19 H19C 109.5
H19B C19 H19C 109.5
O1 C20 C21 104.69(14)
O1 C20 H20A 110.8
C21 C20 H20A 110.8
O1 C20 H20B 110.8
C21 C20 H20B 110.8
H20A C20 H20B 108.9
O2 C21 C20 104.74(15)
O2 C21 H21A 110.8
C20 C21 H21A 110.8
O2 C21 H21B 110.8
C20 C21 H21B 110.8
H21A C21 H21B 108.9
O3 C22 C23 108.98(13)
O3 C22 H22A 109.9
C23 C22 H22A 109.9
O3 C22 H22B 109.9
C23 C22 H22B 109.9
H22A C22 H22B 108.3
C28 C23 C24 117.84(17)
C28 C23 C22 120.53(16)
C24 C23 C22 121.59(16)
C23 C24 C25 120.7(2)
C23 C24 H24 119.6
C25 C24 H24 119.6
C26 C25 C24 120.7(2)
C26 C25 H25 119.6
C24 C25 H25 119.6
C25 C26 C27 118.93(19)
C25 C26 H26 120.5
C27 C26 H26 120.5
C26 C27 C28 120.7(2)
C26 C27 H27 119.6
C28 C27 H27 119.6
C23 C28 C27 121.0(2)
C23 C28 H28 119.5
C27 C28 H28 119.5
O7 C29 H29A 109.5
O7 C29 H29B 109.5
H29A C29 H29B 109.5
O7 C29 H29C 109.5
H29A C29 H29C 109.5
H29B C29 H29C 109.5

loop_
_geom_bond_atom_site_label_1
_geom_bond_atom_site_label_2
_geom_bond_distance
Si1 O5 1.6415(12)
Si1 O6 1.6438(13)
Si1 C19 1.842(2)
Si1 C18 1.8455(17)
O1 C20 1.425(2)
O1 C1 1.4319(18)
O2 C1 1.4202(19)
O2 C21 1.424(2)
O3 C2 1.4302(16)
O3 C22 1.4360(18)
O4 C3 1.4402(17)
O4 C14 1.4430(19)
O5 C4 1.4262(18)
O6 C17 1.428(2)
O7 C9 1.361(2)
O7 C29 1.425(3)
C1 C10 1.521(2)
C1 C2 1.539(2)
C2 C3 1.543(2)
C2 H2 1.0000
C3 C11 1.536(2)
C3 C4 1.5738(19)
C4 C5 1.536(2)
C4 C15 1.547(2)
C5 C10 1.393(2)
C5 C6 1.403(2)
C6 C7 1.382(3)
C6 H6 0.9500
C7 C8 1.376(3)
C7 H7 0.9500
C8 C9 1.390(3)
C8 H8 0.9500
C9 C10 1.417(2)
C11 C12 1.530(2)
C11 H11A 0.9900
C11 H11B 0.9900
C12 C13 1.523(3)
C12 H12A 0.9900
C12 H12B 0.9900
C13 C14 1.509(2)
C13 H13A 0.9900
C13 H13B 0.9900
C14 H14A 0.9900
C14 H14B 0.9900
C15 C16 1.330(2)
C15 C17 1.511(3)
C16 H16A 0.9500
C16 H16B 0.9500
C17 H17A 0.9900
C17 H17B 0.9900
C18 H18A 0.9800
C18 H18B 0.9800
C18 H18C 0.9800
C19 H19A 0.9800
C19 H19B 0.9800
C19 H19C 0.9800
C20 C21 1.513(3)
C20 H20A 0.9900
C20 H20B 0.9900
C21 H21A 0.9900
C21 H21B 0.9900
C22 C23 1.505(2)
C22 H22A 0.9900
C22 H22B 0.9900
C23 C28 1.359(3)
C23 C24 1.370(3)
C24 C25 1.395(3)
C24 H24 0.9500
C25 C26 1.346(4)
C25 H25 0.9500
C26 C27 1.357(4)
C26 H26 0.9500
C27 C28 1.389(3)
C27 H27 0.9500
C28 H28 0.9500
C29 H29A 0.9800
C29 H29B 0.9800
C29 H29C 0.9800

loop_
_geom_torsion_atom_site_label_1
_geom_torsion_atom_site_label_2
_geom_torsion_atom_site_label_3
_geom_torsion_atom_site_label_4
_geom_torsion
O6 Si1 O5 C4 -12.76(14)
C19 Si1 O5 C4 108.79(15)
C18 Si1 O5 C4 -127.81(13)
O5 Si1 O6 C17 28.42(15)
C19 Si1 O6 C17 -90.84(16)
C18 Si1 O6 C17 144.91(14)
C21 O2 C1 O1 -16.84(17)
C21 O2 C1 C10 -137.25(15)
C21 O2 C1 C2 98.78(16)
C20 O1 C1 O2 3.22(16)
C20 O1 C1 C10 122.01(15)
C20 O1 C1 C2 -116.03(14)
C22 O3 C2 C1 -104.48(14)
C22 O3 C2 C3 128.96(13)
O2 C1 C2 O3 -47.82(15)
O1 C1 C2 O3 68.13(14)
C10 C1 C2 O3 -170.14(11)
O2 C1 C2 C3 78.48(15)
O1 C1 C2 C3 -165.57(11)
C10 C1 C2 C3 -43.85(16)
C14 O4 C3 C11 -45.81(16)
C14 O4 C3 C2 83.22(15)
C14 O4 C3 C4 -164.23(12)
O3 C2 C3 O4 -57.64(15)
C1 C2 C3 O4 178.38(11)
O3 C2 C3 C11 68.89(16)
C1 C2 C3 C11 -55.09(16)
O3 C2 C3 C4 -169.33(11)
C1 C2 C3 C4 66.69(15)
Si1 O5 C4 C5 136.59(12)
Si1 O5 C4 C15 17.88(18)
Si1 O5 C4 C3 -104.82(13)
O4 C3 C4 O5 73.06(13)
C11 C3 C4 O5 -46.10(15)
C2 C3 C4 O5 -171.42(11)
O4 C3 C4 C5 -170.12(11)
C11 C3 C4 C5 70.73(15)
C2 C3 C4 C5 -54.59(14)
O4 C3 C4 C15 -47.34(15)
C11 C3 C4 C15 -166.49(13)
C2 C3 C4 C15 68.19(15)
O5 C4 C5 C10 143.78(14)
C15 C4 C5 C10 -98.29(16)
C3 C4 C5 C10 25.99(19)
O5 C4 C5 C6 -38.38(17)
C15 C4 C5 C6 79.56(16)
C3 C4 C5 C6 -156.16(13)
C10 C5 C6 C7 0.4(2)
C4 C5 C6 C7 -177.57(15)
C5 C6 C7 C8 -0.7(3)
C6 C7 C8 C9 0.3(3)
C29 O7 C9 C8 -2.6(3)
C29 O7 C9 C10 178.0(2)
C7 C8 C9 O7 -178.98(19)
C7 C8 C9 C10 0.5(3)
C6 C5 C10 C9 0.4(2)
C4 C5 C10 C9 178.17(15)
C6 C5 C10 C1 179.55(14)
C4 C5 C10 C1 -2.7(2)
O7 C9 C10 C5 178.69(16)
C8 C9 C10 C5 -0.8(3)
O7 C9 C10 C1 -0.5(2)
C8 C9 C10 C1 -179.99(17)
O2 C1 C10 C5 -113.43(16)
O1 C1 C10 C5 129.11(15)
C2 C1 C10 C5 10.5(2)
O2 C1 C10 C9 65.72(18)
O1 C1 C10 C9 -51.7(2)
C2 C1 C10 C9 -170.38(14)
O4 C3 C11 C12 50.53(16)
C2 C3 C11 C12 -75.29(16)
C4 C3 C11 C12 165.37(13)
C3 C11 C12 C13 -57.75(17)
C11 C12 C13 C14 57.82(17)
C3 O4 C14 C13 48.16(19)
C12 C13 C14 O4 -52.90(19)
O5 C4 C15 C16 139.36(15)
C5 C4 C15 C16 22.4(2)
C3 C4 C15 C16 -100.30(17)
O5 C4 C15 C17 -38.50(17)
C5 C4 C15 C17 -155.42(13)
C3 C4 C15 C17 81.84(17)
Si1 O6 C17 C15 -50.79(19)
C16 C15 C17 O6 -120.51(17)
C4 C15 C17 O6 57.43(19)
C1 O1 C20 C21 10.54(19)
C1 O2 C21 C20 23.0(2)
O1 C20 C21 O2 -20.2(2)
C2 O3 C22 C23 173.85(12)
O3 C22 C23 C28 70.0(3)
O3 C22 C23 C24 -112.4(2)
C28 C23 C24 C25 -2.1(4)
C22 C23 C24 C25 -179.7(2)
C23 C24 C25 C26 0.2(4)
C24 C25 C26 C27 1.1(4)
C25 C26 C27 C28 -0.6(5)
C24 C23 C28 C27 2.7(5)
C22 C23 C28 C27 -179.7(3)
C26 C27 C28 C23 -1.4(6)
